data_2243602
loop_
_publ_author_name
'Samolov\'a, Erika'
'F\'abry, Jan'

_publ_section_title
;
 Crystal structures of
 <i>catena</i>-poly[[\m-aqua-diaqua(\m~3~-2-methylpropanoato-\k^4^<i>O</i>:<i>O</i>,<i>O</i>':<i>O</i>')calcium]
 2-methylpropanoate dihydrate],
 <i>catena</i>-poly[[\m-aqua-diaqua(\m~3~-2-methylpropanoato-\k^4^<i>O</i>:<i>O</i>,<i>O</i>':<i>O</i>')strontium]
 2-methylpropanoate dihydrate] and
 <i>catena</i>-poly[[\m-aqua-diaqua(\m~3~-2-methylpropanoato-\k^4^<i>O</i>:<i>O</i>,<i>O</i>':<i>O</i>')(calcium/strontium)]
 2-methylpropanoate dihydrate]
;
_journal_coeditor_code WM5584
_journal_issue 10
_journal_name_full 'Acta Crystallographica Section E'
_journal_page_first 1684
_journal_page_last 1688
_journal_paper_doi 10.1107/S2056989020012888
_journal_volume 76
_journal_year 2020
_chemical_formula_iupac
;
[Ca0.794 Sr0.206 (C4 H7 O2) (H2 O1)3], C4 H7 O2, 2H2 O
;
_chemical_formula_moiety
;
C4 H13 Ca0.794 O5 Sr0.206 +, C4 H7 O2 -, 2(H2 O)
;
_chemical_formula_sum 'C8 H24 Ca0.794 O9 Sr0.206'
_chemical_formula_weight 314.2
_chemical_name_common
;
calcium strontium isobutyrate pentahydrate
;
_chemical_name_systematic
;
<i>catena</i>-Poly[[\m-aqua-diaqua(\m~3~-2-methylpropanoato-\
\k^4^<i>O</i>:<i>O</i>,<i>O</i>':<i>O</i>')(calcium/strontium)]
2-methylpropanoate dihydrate]
;
_space_group_IT_number 61
_space_group_name_Hall '-P 2ac 2ab'
_space_group_name_H-M_alt 'P b c a'
_symmetry_cell_setting orthorhombic
_symmetry_space_group_name_Hall '-P 2ac 2ab'
_symmetry_space_group_name_H-M 'P b c a'
_atom_sites_solution_primary 'charge flipping'
_cell_angle_alpha 90
_cell_angle_beta 90
_cell_angle_gamma 90
_cell_formula_units_Z 8
_cell_length_a 6.7153(3)
_cell_length_b 19.6061(10)
_cell_length_c 23.3498(11)
_cell_measurement_reflns_used 9952
_cell_measurement_temperature 120
_cell_measurement_theta_max 27.485
_cell_measurement_theta_min 2.253
_cell_volume 3074.3(3)
_computing_cell_refinement 'SAINT (Bruker, 2017)'
_computing_data_collection
;
APEX2 (Bruker, 2017)
;
_computing_data_reduction 'SAINT (Bruker, 2017)'
_computing_molecular_graphics
;
DIAMOND (Brandenburg, 2015)
;
_computing_publication_material 'publCIF (Westrip, 2010)'
_computing_structure_refinement
;
<i>JANA</i>2006 (Pet\<r\'i\<cek <i>et al.</i>, 2014)
;
_computing_structure_solution
;
<i>SUPERFLIP</i> (Palatinus & Chapuis, 2007)
;
_diffrn_ambient_temperature 120
_diffrn_detector CCD
_diffrn_measured_fraction_theta_full 1
_diffrn_measured_fraction_theta_max 1
_diffrn_measurement_device_type 'Bruker D8 VENTURE Kappa Duo PHOTON 100 CMOS'
_diffrn_measurement_method '\f and \w scans'
_diffrn_radiation_monochromator 'Quazar Mo multilayer optic'
_diffrn_radiation_probe x-ray
_diffrn_radiation_source 'X-ray tube'
_diffrn_radiation_type 'Mo K\a'
_diffrn_radiation_wavelength 0.71073
_diffrn_reflns_av_R_equivalents 0.0304
_diffrn_reflns_av_unetI/netI 0.0201
_diffrn_reflns_limit_h_max 8
_diffrn_reflns_limit_h_min -8
_diffrn_reflns_limit_k_max 24
_diffrn_reflns_limit_k_min -25
_diffrn_reflns_limit_l_max 30
_diffrn_reflns_limit_l_min -30
_diffrn_reflns_number 25462
_diffrn_reflns_theta_full 27.54
_diffrn_reflns_theta_max 27.54
_diffrn_reflns_theta_min 2.08
_diffrn_source 'I\mS  micro-focus sealed tube'
_diffrn_standards_number 0
_exptl_absorpt_coefficient_mu 1.081
_exptl_absorpt_correction_T_max 0.9170
_exptl_absorpt_correction_T_min 0.5730
_exptl_absorpt_correction_type multi-scan
_exptl_absorpt_process_details '(<i>SADABS</i>; Bruker, 2017)'
_exptl_crystal_colour colourless
_exptl_crystal_density_diffrn 1.3577
_exptl_crystal_description prism
_exptl_crystal_F_000 1342
_exptl_crystal_size_max 0.585
_exptl_crystal_size_mid 0.179
_exptl_crystal_size_min 0.082
_refine_diff_density_max 0.27
_refine_diff_density_min -0.25
_refine_ls_extinction_coef 31E2(9)
_refine_ls_extinction_method 'B-C type 1 Lorentzian isotropic (Becker & Coppens, 1974)'
_refine_ls_goodness_of_fit_gt 1.68
_refine_ls_goodness_of_fit_ref 1.54
_refine_ls_hydrogen_treatment mixed
_refine_ls_number_constraints 75
_refine_ls_number_parameters 195
_refine_ls_number_reflns 3533
_refine_ls_number_restraints 10
_refine_ls_R_factor_all 0.0373
_refine_ls_R_factor_gt 0.0258
_refine_ls_shift/su_max 0.0411
_refine_ls_shift/su_mean 0.0016
_refine_ls_structure_factor_coef Fsqd
_refine_ls_weighting_details w=1/(\s^2^(I)+0.0004I^2^)
_refine_ls_weighting_scheme sigma
_refine_ls_wR_factor_gt 0.0590
_refine_ls_wR_factor_ref 0.0615
_reflns_number_gt 2787
_reflns_number_total 3533
_reflns_threshold_expression I>3\s(I)
_cod_data_source_file wm5584sup1.cif
_cod_data_source_block III
_cod_original_sg_symbol_Hall '--P 2ac 2ab'
_cod_database_code 2243602

loop_
_space_group_symop_id
_space_group_symop_operation_xyz
1 x,y,z
2 -x+1/2,-y,z+1/2
3 -x,y+1/2,-z+1/2
4 x+1/2,-y+1/2,-z
5 -x,-y,-z
6 x+1/2,y,-z+1/2
7 x,-y+1/2,z+1/2
8 -x+1/2,y+1/2,z

loop_
_atom_site_type_symbol
_atom_site_label
_atom_site_fract_x
_atom_site_fract_y
_atom_site_fract_z
_atom_site_U_iso_or_equiv
_atom_site_adp_type
_atom_site_calc_flag
_atom_site_refinement_flags
_atom_site_occupancy
_atom_site_site_symmetry_multiplicity
_atom_site_disorder_assembly
_atom_site_disorder_group
Ca Ca1 0.51172(3) 0.147275(10) 0.285280(8) 0.01318(7) Uani d . 0.7936(16) 8 . .
Sr Sr1 0.51172(3) 0.147275(10) 0.285280(8) 0.01318(7) Uani d . 0.2064(16) 8 . .
O O1 0.67331(12) 0.12224(5) 0.18768(4) 0.0183(3) Uani d . 1 8 . .
O O2 0.34659(12) 0.11963(5) 0.18993(4) 0.0193(3) Uani d . 1 8 . .
C C1 0.50850(17) 0.11708(6) 0.16238(5) 0.0157(4) Uani d . 1 8 . .
C C2 0.49970(18) 0.10867(7) 0.09788(6) 0.0197(4) Uani d . 1 8 . .
H H1c2 0.446005 0.152571 0.082499 0.0236 Uiso d . 1 8 . .
C C3 0.3591(2) 0.05083(8) 0.08122(6) 0.0329(5) Uani d . 1 8 . .
H H1c3 0.350464 0.047978 0.039391 0.0494 Uiso d . 1 8 . .
H H2c3 0.410119 0.00765 0.096456 0.0494 Uiso d . 1 8 . .
H H3c3 0.22658 0.059708 0.097106 0.0494 Uiso d . 1 8 . .
C C4 0.7032(2) 0.09886(8) 0.07048(6) 0.0271(5) Uani d . 1 8 . .
H H1c4 0.688453 0.096553 0.02877 0.0407 Uiso d . 1 8 . .
H H2c4 0.789504 0.137344 0.080535 0.0407 Uiso d . 1 8 . .
H H3c4 0.762668 0.056376 0.084481 0.0407 Uiso d . 1 8 . .
O O3 0.49864(13) 0.02977(5) 0.30914(5) 0.0278(3) Uani d . 1 8 . .
H H1o3 0.3934(13) 0.0071(7) 0.3132(7) 0.0417 Uiso d . 1 8 . .
H H2o3 0.5919(16) 0.0012(6) 0.3097(7) 0.0417 Uiso d . 1 8 . .
O O4 0.76561(13) 0.23946(5) 0.24874(4) 0.0186(3) Uani d . 1 8 . .
H H1o4 0.734(2) 0.2655(6) 0.2217(4) 0.0279 Uiso d . 1 8 . .
H H2o4 0.807(2) 0.2641(6) 0.2757(4) 0.0279 Uiso d . 1 8 . .
O O5 0.52603(13) 0.22321(5) 0.36693(4) 0.0223(3) Uani d . 1 8 . .
H H1o5 0.4290(15) 0.2502(6) 0.3690(7) 0.0335 Uiso d . 1 8 . .
H H2o5 0.6251(14) 0.2493(6) 0.3680(6) 0.0335 Uiso d . 1 8 . .
O O6 0.69194(12) 0.30554(5) 0.14705(4) 0.0194(3) Uani d . 1 8 . .
O O7 0.36161(13) 0.30221(5) 0.15020(4) 0.0197(3) Uani d . 1 8 . .
C C5 0.52316(17) 0.31043(6) 0.12361(5) 0.0151(3) Uani d . 1 8 . .
C C6 0.51349(18) 0.33128(7) 0.06086(5) 0.0198(4) Uani d . 1 8 . .
H H1c6 0.381257 0.317376 0.044996 0.0237 Uiso d . 1 8 . .
C C7 0.5386(2) 0.40842(7) 0.05757(6) 0.0296(5) Uani d . 1 8 . .
H H1c7 0.434506 0.430552 0.080392 0.0444 Uiso d . 1 8 . .
H H2c7 0.669669 0.421115 0.072612 0.0444 Uiso d . 1 8 . .
H H3c7 0.527634 0.423207 0.017606 0.0444 Uiso d . 1 8 . .
C C8 0.6670(2) 0.29505(8) 0.02419(6) 0.0333(5) Uani d . 1 8 . .
H H1c8 0.649839 0.308533 -0.015923 0.05 Uiso d . 1 8 . .
H H2c8 0.800974 0.307583 0.037063 0.05 Uiso d . 1 8 . .
H H3c8 0.649318 0.245608 0.027732 0.05 Uiso d . 1 8 . .
O Ow1 0.22415(14) 0.42437(5) 0.19632(5) 0.0245(3) Uani d . 1 8 . .
H H1ow1 0.1006(4) 0.4288(9) 0.1920(7) 0.0368 Uiso d . 1 8 . .
H H2ow1 0.253(2) 0.3873(4) 0.1804(6) 0.0368 Uiso d . 1 8 . .
O Ow2 0.81968(14) 0.43158(5) 0.19043(4) 0.0247(3) Uani d . 1 8 . .
H H1ow2 0.787(2) 0.3938(4) 0.1763(6) 0.0371 Uiso d . 1 8 . .
H H2ow2 0.793(2) 0.4272(9) 0.22542(17) 0.0371 Uiso d . 1 8 . .

loop_
_atom_site_aniso_label
_atom_site_aniso_U_11
_atom_site_aniso_U_22
_atom_site_aniso_U_33
_atom_site_aniso_U_12
_atom_site_aniso_U_13
_atom_site_aniso_U_23
_atom_site_aniso_type_symbol
Ca1 0.01013(11) 0.01378(12) 0.01565(12) 0.00007(8) -0.00019(8) -0.00028(8) Ca
Sr1 0.01013(11) 0.01378(12) 0.01565(12) 0.00007(8) -0.00019(8) -0.00028(8) Sr
O1 0.0151(4) 0.0226(5) 0.0172(5) -0.0002(4) -0.0021(4) -0.0025(4) O
O2 0.0155(5) 0.0251(5) 0.0174(5) -0.0001(4) 0.0011(4) -0.0033(4) O
C1 0.0187(6) 0.0096(6) 0.0190(6) 0.0001(5) -0.0004(5) -0.0004(5) C
C2 0.0224(7) 0.0211(7) 0.0155(6) -0.0011(6) -0.0007(5) 0.0007(5) C
C3 0.0371(9) 0.0443(10) 0.0173(7) -0.0170(8) -0.0002(6) -0.0081(7) C
C4 0.0282(8) 0.0356(9) 0.0174(7) -0.0058(7) 0.0041(6) -0.0059(7) C
O3 0.0155(5) 0.0175(5) 0.0504(7) 0.0009(4) -0.0001(5) -0.0016(5) O
O4 0.0240(5) 0.0167(5) 0.0151(5) -0.0007(4) -0.0006(4) 0.0003(4) O
O5 0.0154(5) 0.0276(6) 0.0240(5) -0.0002(4) 0.0007(4) 0.0028(4) O
O6 0.0168(4) 0.0239(5) 0.0176(5) 0.0003(4) -0.0022(4) 0.0013(4) O
O7 0.0174(5) 0.0223(5) 0.0194(5) -0.0011(4) 0.0029(4) 0.0017(4) O
C5 0.0179(6) 0.0107(6) 0.0167(6) -0.0006(5) 0.0000(5) -0.0013(5) C
C6 0.0187(6) 0.0247(7) 0.0159(6) -0.0023(6) -0.0016(5) 0.0012(5) C
C7 0.0421(9) 0.0257(8) 0.0210(7) 0.0039(7) -0.0007(6) 0.0075(6) C
C8 0.0479(9) 0.0339(9) 0.0181(7) 0.0067(8) 0.0086(7) 0.0007(7) C
Ow1 0.0189(5) 0.0206(6) 0.0341(6) -0.0002(4) 0.0022(4) -0.0031(5) O
Ow2 0.0237(5) 0.0235(6) 0.0269(6) 0.0002(4) -0.0025(4) -0.0035(5) O

loop_
_atom_type_symbol
_atom_type_scat_dispersion_real
_atom_type_scat_dispersion_imag
_atom_type_scat_source
C 0.0033 0.0016 'International Tables Vol C tables 4.2.6.8 and 6.1.1.1'
H 0.0000 0.0000 'International Tables Vol C tables 4.2.6.8 and 6.1.1.1'
Ca 0.2262 0.3064 'International Tables Vol C tables 4.2.6.8 and 6.1.1.1'
O 0.0106 0.0060 'International Tables Vol C tables 4.2.6.8 and 6.1.1.1'
Sr -1.5307 3.2498 'International Tables Vol C tables 4.2.6.8 and 6.1.1.1'

loop_
_exptl_crystal_face_index_h
_exptl_crystal_face_index_k
_exptl_crystal_face_index_l
_exptl_crystal_face_perp_dist
? ? ? ?

loop_
_geom_angle_atom_site_label_1
_geom_angle_atom_site_label_2
_geom_angle_atom_site_label_3
_geom_angle_site_symmetry_1
_geom_angle_site_symmetry_2
_geom_angle_site_symmetry_3
_geom_angle
_geom_angle_publ_flag
O1 Ca1 O1 . . 6_455 126.26(3) ?
O1 Ca1 O2 . . . 50.81(3) ?
O1 Ca1 O2 . . 6_555 76.93(3) ?
O1 Ca1 O3 . . . 92.20(3) ?
O1 Ca1 O4 . . . 64.51(3) ?
O1 Ca1 O4 . . 6_455 97.55(3) ?
O1 Ca1 O5 . . . 143.00(3) ?
O1 Ca1 O2 6_455 . . 76.99(3) ?
O1 Ca1 O2 6_455 . 6_555 141.23(3) ?
O1 Ca1 O3 6_455 . . 72.88(3) ?
O1 Ca1 O4 6_455 . . 146.87(3) ?
O1 Ca1 O4 6_455 . 6_455 67.56(3) ?
O1 Ca1 O5 6_455 . . 87.50(3) ?
O2 Ca1 O2 . . 6_555 125.08(3) ?
O2 Ca1 O3 . . . 89.00(3) ?
O2 Ca1 O4 . . . 98.35(3) ?
O2 Ca1 O4 . . 6_455 66.42(3) ?
O2 Ca1 O5 . . . 146.83(3) ?
O2 Ca1 O3 6_555 . . 75.94(3) ?
O2 Ca1 O4 6_555 . . 67.86(3) ?
O2 Ca1 O4 6_555 . 6_455 147.12(3) ?
O2 Ca1 O5 6_555 . . 84.90(3) ?
O3 Ca1 O4 . . . 140.23(3) ?
O3 Ca1 O4 . . 6_455 136.93(3) ?
O3 Ca1 O5 . . . 114.44(4) ?
O4 Ca1 O4 . . 6_455 80.41(3) ?
O4 Ca1 O5 . . . 78.87(3) ?
O4 Ca1 O5 6_455 . . 80.60(3) ?
O1 Sr1 O1 . . 6_455 126.26(3) ?
O1 Sr1 O2 . . . 50.81(3) ?
O1 Sr1 O2 . . 6_555 76.93(3) ?
O1 Sr1 O3 . . . 92.20(3) ?
O1 Sr1 O4 . . . 64.51(3) ?
O1 Sr1 O4 . . 6_455 97.55(3) ?
O1 Sr1 O5 . . . 143.00(3) ?
O1 Sr1 O2 6_455 . . 76.99(3) ?
O1 Sr1 O2 6_455 . 6_555 141.23(3) ?
O1 Sr1 O3 6_455 . . 72.88(3) ?
O1 Sr1 O4 6_455 . . 146.87(3) ?
O1 Sr1 O4 6_455 . 6_455 67.56(3) ?
O1 Sr1 O5 6_455 . . 87.50(3) ?
O2 Sr1 O2 . . 6_555 125.08(3) ?
O2 Sr1 O3 . . . 89.00(3) ?
O2 Sr1 O4 . . . 98.35(3) ?
O2 Sr1 O4 . . 6_455 66.42(3) ?
O2 Sr1 O5 . . . 146.83(3) ?
O2 Sr1 O3 6_555 . . 75.94(3) ?
O2 Sr1 O4 6_555 . . 67.86(3) ?
O2 Sr1 O4 6_555 . 6_455 147.12(3) ?
O2 Sr1 O5 6_555 . . 84.90(3) ?
O3 Sr1 O4 . . . 140.23(3) ?
O3 Sr1 O4 . . 6_455 136.93(3) ?
O3 Sr1 O5 . . . 114.44(4) ?
O4 Sr1 O4 . . 6_455 80.41(3) ?
O4 Sr1 O5 . . . 78.87(3) ?
O4 Sr1 O5 6_455 . . 80.60(3) ?
Ca1 O1 Ca1 . . 6_555 97.29(3) ?
Ca1 O1 Sr1 . . 6_555 97.29(3) ?
Ca1 O1 Sr1 6_555 . . 97.29(3) ?
Ca1 O1 O2 6_555 . . 160.27(5) ?
Sr1 O1 Sr1 . . 6_555 97.29(3) ?
Ca1 O2 Ca1 . . 6_455 98.63(3) ?
Ca1 O2 Sr1 . . 6_455 98.63(3) ?
Ca1 O2 Sr1 6_455 . . 98.63(3) ?
Ca1 O2 O1 6_455 . . 160.57(5) ?
Ca1 O2 O1 6_455 . 6_455 54.25(2) ?
Ca1 O2 O3 6_455 . 6_455 51.84(3) ?
Ca1 O2 O4 6_455 . 6_455 60.18(3) ?
Ca1 O2 O5 6_455 . 6_455 48.02(2) ?
Sr1 O2 Sr1 . . 6_455 98.63(3) ?
Ca1 O4 Ca1 . . 6_555 91.94(3) ?
Ca1 O4 Sr1 . . 6_555 91.94(3) ?
Ca1 O4 Sr1 6_555 . . 91.94(3) ?
Sr1 O4 Sr1 . . 6_555 91.94(3) ?
O1 C1 O2 . . . 120.94(11) ?
O1 C1 C2 . . . 120.62(11) ?
O2 C1 C2 . . . 118.44(10) ?
C1 C2 H1c2 . . . 106.1 ?
C1 C2 C3 . . . 110.99(11) ?
C1 C2 C4 . . . 113.37(10) ?
H1c2 C2 C3 . . . 108.97 ?
H1c2 C2 C4 . . . 106.36 ?
C3 C2 C4 . . . 110.76(11) ?
C2 C3 H1c3 . . . 109.47 ?
C2 C3 H2c3 . . . 109.47 ?
C2 C3 H3c3 . . . 109.47 ?
H1c3 C3 H2c3 . . . 109.47 ?
H1c3 C3 H3c3 . . . 109.47 ?
H2c3 C3 H3c3 . . . 109.47 ?
C2 C4 H1c4 . . . 109.47 ?
C2 C4 H2c4 . . . 109.47 ?
C2 C4 H3c4 . . . 109.47 ?
H1c4 C4 H2c4 . . . 109.47 ?
H1c4 C4 H3c4 . . . 109.47 ?
H2c4 C4 H3c4 . . . 109.47 ?
O6 C5 O7 . . . 123.33(11) ?
O6 C5 C6 . . . 118.43(10) ?
O7 C5 C6 . . . 118.14(10) ?
C5 C6 H1c6 . . . 108.73 ?
C5 C6 C7 . . . 108.08(11) ?
C5 C6 C8 . . . 112.86(11) ?
H1c6 C6 C7 . . . 110.49 ?
H1c6 C6 C8 . . . 105.47 ?
C7 C6 C8 . . . 111.19(11) ?
C6 C7 H1c7 . . . 109.47 ?
C6 C7 H2c7 . . . 109.47 ?
C6 C7 H3c7 . . . 109.47 ?
H1c7 C7 H2c7 . . . 109.47 ?
H1c7 C7 H3c7 . . . 109.47 ?
H2c7 C7 H3c7 . . . 109.47 ?
C6 C8 H1c8 . . . 109.47 ?
C6 C8 H2c8 . . . 109.47 ?
C6 C8 H3c8 . . . 109.47 ?
H1c8 C8 H2c8 . . . 109.47 ?
H1c8 C8 H3c8 . . . 109.47 ?
H2c8 C8 H3c8 . . . 109.47 ?
H1o3 O3 H2o3 . . . 105.9(12) ?
H1o4 O4 H2o4 . . . 107.3(11) ?
H1o5 O5 H2o5 . . . 103.2(11) ?
H1ow1 Ow1 H2ow1 . . . 105.5(15) ?
H1ow2 Ow2 H2ow2 . . . 103.8(15) ?

loop_
_geom_bond_atom_site_label_1
_geom_bond_atom_site_label_2
_geom_bond_site_symmetry_1
_geom_bond_site_symmetry_2
_geom_bond_distance
_geom_bond_publ_flag
Ca1 Sr1 . . 0 ?
Ca1 O3 . . 2.3719(10) yes
Ca1 O2 . 6_555 2.3845(9) yes
Ca1 O1 . 6_455 2.4091(8) yes
Ca1 O5 . . 2.4209(10) yes
Ca1 O2 . . 2.5457(9) yes
Ca1 O1 . . 2.5714(9) yes
Ca1 O4 . 6_455 2.5747(9) yes
Ca1 O4 . . 2.6271(9) yes
Sr1 O1 . . 2.5714(9) ?
Sr1 O1 . 6_455 2.4091(8) ?
Sr1 O2 . . 2.5457(9) ?
Sr1 O2 . 6_555 2.3845(9) ?
Sr1 O3 . . 2.3719(10) ?
Sr1 O4 . . 2.6271(9) ?
Sr1 O4 . 6_455 2.5747(9) ?
Sr1 O5 . . 2.4209(10) ?
O1 C1 . . 1.2587(14) ?
O2 C1 . . 1.2644(15) ?
C1 C2 . . 1.5160(18) ?
C2 H1c2 . . 1 ?
C2 C3 . . 1.526(2) ?
C2 C4 . . 1.5210(18) ?
C3 H1c3 . . 0.98 ?
C3 H2c3 . . 0.98 ?
C3 H3c3 . . 0.98 ?
C4 H1c4 . . 0.98 ?
C4 H2c4 . . 0.98 ?
C4 H3c4 . . 0.98 ?
O6 C5 . . 1.2624(14) ?
O7 C5 . . 1.2603(15) ?
C5 C6 . . 1.5225(18) ?
C6 H1c6 . . 1 ?
C6 C7 . . 1.524(2) ?
C6 C8 . . 1.517(2) ?
C7 H1c7 . . 0.98 ?
C7 H2c7 . . 0.98 ?
C7 H3c7 . . 0.98 ?
C8 H1c8 . . 0.98 ?
C8 H2c8 . . 0.98 ?
C8 H3c8 . . 0.98 ?
O3 H1o3 . . 0.840(11) ?
O3 H2o3 . . 0.840(12) ?
O4 H1o4 . . 0.840(11) ?
O4 H2o4 . . 0.840(11) ?
O5 H1o5 . . 0.840(11) ?
O5 H2o5 . . 0.840(11) ?
Ow1 H1ow1 . . 0.840(4) ?
Ow1 H2ow1 . . 0.840(10) ?
Ow2 H1ow2 . . 0.840(10) ?
Ow2 H2ow2 . . 0.840(5) ?
C2 C6 . . 4.450(2) ?
C2 C8 . . 4.192(2) ?
C2 C8 . 4_455 4.084(2) ?
C3 C7 . 4_455 3.972(2) ?
C3 C7 . 8_545 3.903(2) ?
C3 C8 . 4_455 4.105(2) ?
C4 C6 . 4_555 3.9526(19) ?
C4 C7 . 4_555 3.746(2) ?
C4 C7 . 8_645 4.128(2) ?
C4 C8 . . 4.003(2) ?
C4 C8 . 4_555 4.349(2) ?
C6 C8 . 4_455 3.936(2) ?
C8 C8 . 4_455 3.959(2) ?
C8 C8 . 4_555 3.959(2) ?

loop_
_geom_hbond_atom_site_label_D
_geom_hbond_atom_site_label_H
_geom_hbond_atom_site_label_A
_geom_hbond_site_symmetry_D
_geom_hbond_site_symmetry_H
_geom_hbond_site_symmetry_A
_geom_hbond_distance_DH
_geom_hbond_distance_HA
_geom_hbond_distance_DA
_geom_hbond_angle_DHA
_geom_hbond_publ_flag
O3 H1o3 Ow2 . . 3_645 0.840(11) 2.061(12) 2.8767(14) 163.6(13) yes
O3 H2o3 Ow1 . . 3_645 0.840(12) 1.953(12) 2.7842(14) 169.8(13) yes
O4 H1o4 O6 . . . 0.840(11) 1.932(10) 2.7498(13) 164.2(11) yes
O4 H2o4 O7 . . 6_555 0.840(11) 1.920(10) 2.7382(13) 164.2(11) yes
O5 H1o5 O6 . . 6_455 0.840(11) 1.964(11) 2.7831(13) 164.9(15) yes
O5 H2o5 O7 . . 6_555 0.840(11) 1.944(11) 2.7636(13) 165.0(14) yes
Ow1 H1ow1 Ow2 . . 1_455 0.840(4) 1.888(3) 2.7233(14) 172.8(16) yes
Ow1 H2ow1 O7 . . . 0.840(10) 1.951(11) 2.7836(14) 170.7(15) yes
Ow2 H1ow2 O6 . . . 0.840(10) 1.967(10) 2.8050(14) 175.3(15) yes
Ow2 H2ow2 Ow1 . . 6_555 0.840(5) 1.887(5) 2.7248(15) 175.2(17) yes

loop_
_geom_torsion_atom_site_label_1
_geom_torsion_atom_site_label_2
_geom_torsion_atom_site_label_3
_geom_torsion_atom_site_label_4
_geom_torsion_site_symmetry_1
_geom_torsion_site_symmetry_2
_geom_torsion_site_symmetry_3
_geom_torsion_site_symmetry_4
_geom_torsion
_geom_torsion_publ_flag
? ? ? ? ? ? ? ? ? ?

loop_
_restr_angle_atom_site_label_1
_restr_angle_site_symmetry_1
_restr_angle_atom_site_label_2
_restr_angle_site_symmetry_2
_restr_angle_atom_site_label_3
_restr_angle_site_symmetry_3
_restr_angle_target
_restr_angle_target_weight_param
? ? ? ? ? ? ? ?

loop_
_restr_distance_atom_site_label_1
_restr_distance_site_symmetry_1
_restr_distance_atom_site_label_2
_restr_distance_site_symmetry_2
_restr_distance_target
_restr_distance_target_weight_param
O5 . H1o5 . 0.84 0.001
O5 . H2o5 . 0.84 0.001
O4 . H1o4 . 0.84 0.001
O4 . H2o4 . 0.84 0.001
O3 . H1o3 . 0.84 0.001
O3 . H2o3 . 0.84 0.001
Ow2 . H1ow2 . 0.84 0.001
Ow2 . H2ow2 . 0.84 0.001
Ow1 . H1ow1 . 0.84 0.001
Ow1 . H2ow1 . 0.84 0.001

loop_
_restr_equal_angle_atom_site_label_1
_restr_equal_angle_site_symmetry_1
_restr_equal_angle_atom_site_label_2
_restr_equal_angle_site_symmetry_2
_restr_equal_angle_atom_site_label_3
_restr_equal_angle_site_symmetry_3
_restr_equal_angle_class_class_id
_restr_equal_angle_class_target_weight_param
? ? ? ? ? ? ? ?

loop_
_restr_equal_distance_atom_site_label_1
_restr_equal_distance_site_symmetry_1
_restr_equal_distance_atom_site_label_2
_restr_equal_distance_site_symmetry_2
_restr_equal_distance_class_class_id
_restr_equal_distance_class_target_weight_param
? ? ? ? ? ?

loop_
_restr_equal_torsion_atom_site_label_1
_restr_equal_torsion_site_symmetry_1
_restr_equal_torsion_atom_site_label_2
_restr_equal_torsion_site_symmetry_2
_restr_equal_torsion_atom_site_label_3
_restr_equal_torsion_site_symmetry_3
_restr_equal_torsion_atom_site_label_4
_restr_equal_torsion_site_symmetry_4
_restr_equal_torsion_class_class_id
_restr_equal_torsion_class_target_weight_param
? ? ? ? ? ? ? ? ? ?

loop_
_restr_torsion_atom_site_label_1
_restr_torsion_site_symmetry_1
_restr_torsion_atom_site_label_2
_restr_torsion_site_symmetry_2
_restr_torsion_atom_site_label_3
_restr_torsion_site_symmetry_3
_restr_torsion_atom_site_label_4
_restr_torsion_site_symmetry_4
_restr_torsion_angle_target
_restr_torsion_weight_param
? ? ? ? ? ? ? ? ? ?

loop_
_twin_individual_id
_twin_individual_mass_fraction_refined
_twin_individual_twin_matrix_11
_twin_individual_twin_matrix_12
_twin_individual_twin_matrix_13
_twin_individual_twin_matrix_21
_twin_individual_twin_matrix_22
_twin_individual_twin_matrix_23
_twin_individual_twin_matrix_31
_twin_individual_twin_matrix_32
_twin_individual_twin_matrix_33
? ? ? ? ? ? ? ? ? ? ?

loop_
_jana_atom_site_adp_c_label
_jana_atom_site_adp_c_type_symbol
_jana_atom_site_adp_c_111
_jana_atom_site_adp_c_112
_jana_atom_site_adp_c_113
_jana_atom_site_adp_c_122
_jana_atom_site_adp_c_123
_jana_atom_site_adp_c_133
_jana_atom_site_adp_c_222
_jana_atom_site_adp_c_223
_jana_atom_site_adp_c_233
_jana_atom_site_adp_c_333
? ? ? ? ? ? ? ? ? ? ? ?

loop_
_jana_atom_site_adp_d_label
_jana_atom_site_adp_d_type_symbol
_jana_atom_site_adp_d_1111
_jana_atom_site_adp_d_1112
_jana_atom_site_adp_d_1113
_jana_atom_site_adp_d_1122
_jana_atom_site_adp_d_1123
_jana_atom_site_adp_d_1133
_jana_atom_site_adp_d_1222
_jana_atom_site_adp_d_1223
_jana_atom_site_adp_d_1233
_jana_atom_site_adp_d_1333
_jana_atom_site_adp_d_2222
_jana_atom_site_adp_d_2223
_jana_atom_site_adp_d_2233
_jana_atom_site_adp_d_2333
_jana_atom_site_adp_d_3333
? ? ? ? ? ? ? ? ? ? ? ? ? ? ? ? ?

loop_
_jana_atom_site_adp_e_label
_jana_atom_site_adp_e_type_symbol
_jana_atom_site_adp_e_11111
_jana_atom_site_adp_e_11112
_jana_atom_site_adp_e_11113
_jana_atom_site_adp_e_11122
_jana_atom_site_adp_e_11123
_jana_atom_site_adp_e_11133
_jana_atom_site_adp_e_11222
_jana_atom_site_adp_e_11223
_jana_atom_site_adp_e_11233
_jana_atom_site_adp_e_11333
_jana_atom_site_adp_e_12222
_jana_atom_site_adp_e_12223
_jana_atom_site_adp_e_12233
_jana_atom_site_adp_e_12333
_jana_atom_site_adp_e_13333
_jana_atom_site_adp_e_22222
_jana_atom_site_adp_e_22223
_jana_atom_site_adp_e_22233
_jana_atom_site_adp_e_22333
_jana_atom_site_adp_e_23333
_jana_atom_site_adp_e_33333
? ? ? ? ? ? ? ? ? ? ? ? ? ? ? ? ? ? ? ? ? ? ?

loop_
_jana_atom_site_adp_f_label
_jana_atom_site_adp_f_type_symbol
_jana_atom_site_adp_f_111111
_jana_atom_site_adp_f_111112
_jana_atom_site_adp_f_111113
_jana_atom_site_adp_f_111122
_jana_atom_site_adp_f_111123
_jana_atom_site_adp_f_111133
_jana_atom_site_adp_f_111222
_jana_atom_site_adp_f_111223
_jana_atom_site_adp_f_111233
_jana_atom_site_adp_f_111333
_jana_atom_site_adp_f_112222
_jana_atom_site_adp_f_112223
_jana_atom_site_adp_f_112233
_jana_atom_site_adp_f_112333
_jana_atom_site_adp_f_113333
_jana_atom_site_adp_f_122222
_jana_atom_site_adp_f_122223
_jana_atom_site_adp_f_122233
_jana_atom_site_adp_f_122333
_jana_atom_site_adp_f_123333
_jana_atom_site_adp_f_133333
_jana_atom_site_adp_f_222222
_jana_atom_site_adp_f_222223
_jana_atom_site_adp_f_222233
_jana_atom_site_adp_f_222333
_jana_atom_site_adp_f_223333
_jana_atom_site_adp_f_233333
_jana_atom_site_adp_f_333333
? ? ? ? ? ? ? ? ? ? ? ? ? ? ? ? ? ? ? ? ? ? ? ? ? ? ? ? ? ?

_cod_database_fobs_code 2243602
